data_4075940
loop_
_publ_author_name
'Takao, Toshiro'
'Kawashima, Takashi'
'Matsubara, Kouki'
'Suzuki, Hiroharu'

_publ_section_title
;
 Synthesis and Structure of a Triruthenium Complex Containing a
 Perpendicularly Coordinated\m3-\h2:\h2(&#x22A5;)-Nitrile Ligand and Its
 Protonation To Yield a Perpendicularly Coordinated Iminoacyl Ligand
;
_journal_issue 14
_journal_name_full Organometallics
_journal_page_first 3371
_journal_paper_doi 10.1021/om050320x
_journal_volume 24
_journal_year 2005
_chemical_formula_sum 'C35 H57 N Ru3'
_chemical_formula_weight 795.03
_chemical_name_systematic
; 
 ? 
;
_space_group_IT_number 64
_symmetry_cell_setting orthorhombic
_symmetry_space_group_name_Hall '-C 2ac 2'
_symmetry_space_group_name_H-M 'C m c a'
_atom_sites_solution_hydrogens geom
_atom_sites_solution_primary direct
_atom_sites_solution_secondary difmap
_audit_creation_method SHELXL-97
_cell_angle_alpha 90.00
_cell_angle_beta 90.00
_cell_angle_gamma 90.00
_cell_formula_units_Z 8
_cell_length_a 18.21980(10)
_cell_length_b 17.91210(10)
_cell_length_c 21.17070(10)
_cell_measurement_reflns_used 45476
_cell_measurement_temperature 173(2)
_cell_measurement_theta_max 30.53
_cell_measurement_theta_min 3.30
_cell_volume 6909.16(6)
_computing_cell_refinement PROCESS-AUTO
_computing_data_collection 'PROCESS-AUTO (Rigaku, 1998)'
_computing_data_reduction 'SHELXS-97 (Sheldrick, 1990)'
_computing_molecular_graphics 'ORTEX (P.McArdle, 1995)'
_computing_publication_material SHELXL-97
_computing_structure_refinement 'SHELXL-97 (Sheldrick, 1997)'
_computing_structure_solution SHELXS-97
_diffrn_ambient_temperature 173(2)
_diffrn_detector_area_resol_mean 10
_diffrn_measured_fraction_theta_full 0.945
_diffrn_measured_fraction_theta_max 0.945
_diffrn_measurement_device_type 'Rigaku R-AXIS RAPID Imaging Plate'
_diffrn_measurement_method \w
_diffrn_radiation_monochromator graphite
_diffrn_radiation_source 'Rigaku Rotating Anode Ultrax18'
_diffrn_radiation_type MoK\a
_diffrn_radiation_wavelength 0.71069
_diffrn_reflns_av_R_equivalents 0.0213
_diffrn_reflns_av_sigmaI/netI 0.0116
_diffrn_reflns_limit_h_max 25
_diffrn_reflns_limit_h_min 0
_diffrn_reflns_limit_k_max 25
_diffrn_reflns_limit_k_min 0
_diffrn_reflns_limit_l_max 0
_diffrn_reflns_limit_l_min -29
_diffrn_reflns_number 45476
_diffrn_reflns_theta_full 30.53
_diffrn_reflns_theta_max 30.53
_diffrn_reflns_theta_min 3.30
_exptl_absorpt_coefficient_mu 1.317
_exptl_absorpt_correction_T_max 1.0000
_exptl_absorpt_correction_T_min 0.8379
_exptl_absorpt_correction_type empirical
_exptl_crystal_colour red
_exptl_crystal_density_diffrn 1.529
_exptl_crystal_density_meas ?
_exptl_crystal_density_method 'not measured'
_exptl_crystal_description block
_exptl_crystal_F_000 3248
_exptl_crystal_size_max 0.360
_exptl_crystal_size_mid 0.180
_exptl_crystal_size_min 0.150
_refine_diff_density_max 1.206
_refine_diff_density_min -1.273
_refine_diff_density_rms 0.165
_refine_ls_extinction_coef 0.00045(5)
_refine_ls_extinction_expression Fc^*^=kFc[1+0.001xFc^2^\l^3^/sin(2\q)]^-1/4^
_refine_ls_extinction_method SHELXL
_refine_ls_goodness_of_fit_ref 1.223
_refine_ls_hydrogen_treatment mixed
_refine_ls_matrix_type full
_refine_ls_number_parameters 181
_refine_ls_number_reflns 5142
_refine_ls_number_restraints 0
_refine_ls_restrained_S_all 1.223
_refine_ls_R_factor_all 0.0596
_refine_ls_R_factor_gt 0.0570
_refine_ls_shift/su_max 0.001
_refine_ls_shift/su_mean 0.000
_refine_ls_structure_factor_coef Fsqd
_refine_ls_weighting_details 'calc w=1/[\s^2^(Fo^2^)+(0.0158P)^2^+132.2512P] where P=(Fo^2^+2Fc^2^)/3'
_refine_ls_weighting_scheme calc
_refine_ls_wR_factor_gt 0.1262
_refine_ls_wR_factor_ref 0.1273
_reflns_number_gt 4841
_reflns_number_total 5470
_reflns_threshold_expression >2sigma(I)
_cod_data_source_file om050320xsi20050421_111633.cif
_cod_data_source_block 3b
_cod_depositor_comments
;
The following automatic conversions were performed:
'_atom_site_symetry_multiplicity' tag replaced with
'_atom_site_symmetry_multiplicity'.

Automatic conversion script
Id: cif_correct_tags 1440 2010-10-19 06:21:57Z saulius 

The following automatic conversions were performed:

'_symmetry_cell_setting' value 'Orthorhombic' changed to
'orthorhombic' according to
/home/saulius/struct/CIF-dictionaries/cif_core.dic dictionary named
'cif_core.dic' version 2.4.1 from
2010-06-29.

'_exptl_absorpt_correction_type' value 'Empirical'
changed to 'empirical' according to
/home/saulius/struct/CIF-dictionaries/cif_core.dic dictionary named
'cif_core.dic' version 2.4.1 from 2010-06-29.

Automatic conversion script
Id: cif_fix_values 1715 2011-07-08 13:25:40Z adriana 

The following automatic conversions were performed:

'_exptl_crystal_density_meas' value 'not measured' was changed to '?'
- the value is perceived as not measured.

Automatic conversion script
Id: cif_fix_values 3008 2015-01-20 13:52:24Z robertas 
;
_cod_original_sg_symbol_H-M Cmca
_cod_database_code 4075940

loop_
_symmetry_equiv_pos_as_xyz
'x, y, z'
'x, -y, -z'
'x, y+1/2, -z+1/2'
'x, -y+1/2, z+1/2'
'x+1/2, y+1/2, z'
'x+1/2, -y+1/2, -z'
'x+1/2, y+1, -z+1/2'
'x+1/2, -y+1, z+1/2'
'-x, -y, -z'
'-x, y, z'
'-x, -y-1/2, z-1/2'
'-x, y-1/2, -z-1/2'
'-x+1/2, -y+1/2, -z'
'-x+1/2, y+1/2, z'
'-x+1/2, -y, z-1/2'
'-x+1/2, y, -z-1/2'

loop_
_atom_site_label
_atom_site_type_symbol
_atom_site_fract_x
_atom_site_fract_y
_atom_site_fract_z
_atom_site_U_iso_or_equiv
_atom_site_adp_type
_atom_site_occupancy
_atom_site_symmetry_multiplicity
_atom_site_calc_flag
_atom_site_refinement_flags
_atom_site_disorder_assembly
_atom_site_disorder_group
Ru1 Ru 0.5000 0.86005(3) 0.82852(2) 0.01765(13) Uani 1 2 d S . .
Ru2 Ru 0.57703(2) 0.75113(2) 0.895277(17) 0.01969(12) Uani 1 1 d . . .
N1 N 0.4211(5) 0.7828(5) 0.8027(4) 0.079(2) Uani 1 1 d . . .
C1 C 0.4827(5) 0.7438(5) 0.8060(4) 0.023(2) Uani 0.50 1 d P . .
C2 C 0.5000 0.6884(4) 0.7554(3) 0.0287(15) Uani 1 2 d S . .
C3 C 0.5000 0.6125(5) 0.7854(5) 0.057(3) Uani 1 2 d S . .
C4 C 0.5683(8) 0.6999(8) 0.7154(6) 0.141(7) Uani 1 1 d . . .
H4A H 0.5658 0.6677 0.6780 0.212 Uiso 1 1 calc R . .
H4B H 0.6119 0.6872 0.7402 0.212 Uiso 1 1 calc R . .
H4C H 0.5711 0.7522 0.7021 0.212 Uiso 1 1 calc R . .
C5 C 0.4852(4) 0.9304(5) 0.7454(4) 0.0223(19) Uiso 0.50 1 d P . .
C6A C 0.4425(6) 0.9421(6) 0.7697(5) 0.025(2) Uiso 0.50 1 d P . 1
C7A C 0.4491(6) 0.9702(6) 0.8333(5) 0.0253(19) Uiso 0.50 1 d P . 1
C6B C 0.4326(6) 0.9523(6) 0.7939(5) 0.0238(19) Uiso 0.50 1 d P . 2
C7B C 0.4747(6) 0.9765(6) 0.8473(5) 0.0228(18) Uiso 0.50 1 d P . 2
C8 C 0.4675(8) 0.9068(9) 0.6793(7) 0.052(3) Uiso 0.50 1 d P . .
C9A C 0.3678(9) 0.9302(9) 0.7365(7) 0.052(4) Uiso 0.50 1 d P A 1
C10A C 0.3901(10) 0.9992(10) 0.8773(8) 0.058(4) Uiso 0.50 1 d P B 1
C9B C 0.3490(9) 0.9523(9) 0.7813(7) 0.050(3) Uiso 0.50 1 d P C 2
C10B C 0.4395(9) 1.0109(9) 0.9055(7) 0.052(3) Uiso 0.50 1 d P D 2
C11A C 0.6991(6) 0.7482(7) 0.8910(6) 0.029(2) Uiso 0.529(8) 1 d P E 1
C12A C 0.6698(7) 0.6755(7) 0.9022(6) 0.034(2) Uiso 0.529(8) 1 d P E 1
C13A C 0.6309(6) 0.6755(6) 0.9603(6) 0.030(2) Uiso 0.529(8) 1 d P E 1
C14A C 0.6343(6) 0.7483(7) 0.9850(5) 0.0214(19) Uiso 0.471(8) 1 d P E 1
C15A C 0.6764(6) 0.7915(5) 0.9439(5) 0.0221(19) Uiso 0.529(8) 1 d P E 1
C16A C 0.7477(9) 0.7753(8) 0.8381(7) 0.044(3) Uiso 0.471(8) 1 d P E 1
C17A C 0.6914(9) 0.6121(8) 0.8599(7) 0.045(3) Uiso 0.471(8) 1 d P E 1
C18A C 0.6011(10) 0.6058(10) 0.9903(8) 0.063(4) Uiso 0.529(8) 1 d P E 1
C19A C 0.6033(7) 0.7711(7) 1.0496(6) 0.043(3) Uiso 0.529(8) 1 d P E 1
C20A C 0.6955(8) 0.8710(8) 0.9595(6) 0.038(3) Uiso 0.471(8) 1 d P E 1
C11B C 0.6978(7) 0.7696(8) 0.9038(6) 0.028(3) Uiso 0.471(8) 1 d P E 2
C12B C 0.6841(6) 0.6928(6) 0.8855(5) 0.020(2) Uiso 0.471(8) 1 d P E 2
C13B C 0.6419(6) 0.6605(6) 0.9333(6) 0.023(2) Uiso 0.471(8) 1 d P E 2
C14B C 0.6287(6) 0.7147(7) 0.9820(5) 0.031(2) Uiso 0.529(8) 1 d P E 2
C15B C 0.6619(7) 0.7793(7) 0.9631(6) 0.028(2) Uiso 0.471(8) 1 d P E 2
C16B C 0.7447(9) 0.8201(9) 0.8601(7) 0.055(4) Uiso 0.529(8) 1 d P E 2
C17B C 0.7163(8) 0.6525(8) 0.8276(7) 0.049(3) Uiso 0.529(8) 1 d P E 2
C18B C 0.6215(9) 0.5785(9) 0.9387(7) 0.046(3) Uiso 0.471(8) 1 d P E 2
C19B C 0.5923(10) 0.6981(10) 1.0453(8) 0.057(4) Uiso 0.471(8) 1 d P E 2
C20B C 0.6655(10) 0.8507(11) 0.9993(9) 0.067(4) Uiso 0.529(8) 1 d P E 2
H1 H 0.5000 0.713(5) 0.920(4) 0.02(2) Uiso 1 2 d S . .

loop_
_atom_site_aniso_label
_atom_site_aniso_U_11
_atom_site_aniso_U_22
_atom_site_aniso_U_33
_atom_site_aniso_U_23
_atom_site_aniso_U_13
_atom_site_aniso_U_12
Ru1 0.0207(2) 0.0140(2) 0.0182(2) 0.00073(17) 0.000 0.000
Ru2 0.01834(18) 0.02137(18) 0.01936(18) 0.00081(13) -0.00151(13) 0.00094(14)
N1 0.089(6) 0.069(5) 0.080(5) 0.014(4) 0.005(5) 0.006(5)
C1 0.030(7) 0.012(3) 0.028(4) 0.000(3) 0.001(3) -0.004(3)
C2 0.044(4) 0.022(3) 0.020(3) -0.008(3) 0.000 0.000
C3 0.115(10) 0.013(3) 0.044(5) -0.003(3) 0.000 0.000
C4 0.154(13) 0.128(11) 0.141(12) 0.046(9) 0.122(11) 0.052(10)

loop_
_atom_type_symbol
_atom_type_description
_atom_type_scat_dispersion_real
_atom_type_scat_dispersion_imag
_atom_type_scat_source
C C 0.0033 0.0016 'International Tables Vol C Tables 4.2.6.8 and 6.1.1.4'
H H 0.0000 0.0000 'International Tables Vol C Tables 4.2.6.8 and 6.1.1.4'
N N 0.0061 0.0033 'International Tables Vol C Tables 4.2.6.8 and 6.1.1.4'
Ru Ru -1.2594 0.8363 'International Tables Vol C Tables 4.2.6.8 and 6.1.1.4'

loop_
_geom_angle_atom_site_label_1
_geom_angle_atom_site_label_2
_geom_angle_atom_site_label_3
_geom_angle
_geom_angle_site_symmetry_1
_geom_angle_site_symmetry_3
N1 Ru1 N1 88.1(5) . 10_655
N1 Ru1 C1 36.4(3) . .
N1 Ru1 C1 53.0(4) 10_655 .
N1 Ru1 C1 53.0(4) . 10_655
N1 Ru1 C1 36.4(3) 10_655 10_655
C1 Ru1 C1 16.8(5) . 10_655
N1 Ru1 C7B 146.9(4) . 10_655
N1 Ru1 C7B 122.9(4) 10_655 10_655
C1 Ru1 C7B 175.6(4) . 10_655
C1 Ru1 C7B 159.3(4) 10_655 10_655
N1 Ru1 C7B 122.9(4) . .
N1 Ru1 C7B 146.9(4) 10_655 .
C1 Ru1 C7B 159.3(4) . .
C1 Ru1 C7B 175.6(4) 10_655 .
C7B Ru1 C7B 24.5(6) 10_655 .
N1 Ru1 C5 95.0(3) . .
N1 Ru1 C5 105.0(3) 10_655 .
C1 Ru1 C5 111.1(3) . .
C1 Ru1 C5 113.4(3) 10_655 .
C7B Ru1 C5 67.6(3) 10_655 .
C7B Ru1 C5 64.3(3) . .
N1 Ru1 C5 105.0(3) . 10_655
N1 Ru1 C5 95.0(3) 10_655 10_655
C1 Ru1 C5 113.4(3) . 10_655
C1 Ru1 C5 111.1(3) 10_655 10_655
C7B Ru1 C5 64.3(3) 10_655 10_655
C7B Ru1 C5 67.6(3) . 10_655
C5 Ru1 C5 14.2(4) . 10_655
N1 Ru1 C7A 155.8(4) . 10_655
N1 Ru1 C7A 108.7(4) 10_655 10_655
C1 Ru1 C7A 160.7(4) . 10_655
C1 Ru1 C7A 145.1(4) 10_655 10_655
C7B Ru1 C7A 14.9(3) 10_655 10_655
C7B Ru1 C7A 38.2(5) . 10_655
C5 Ru1 C7A 64.4(4) . 10_655
C5 Ru1 C7A 57.5(4) 10_655 10_655
N1 Ru1 C7A 108.7(4) . .
N1 Ru1 C7A 155.8(4) 10_655 .
C1 Ru1 C7A 145.1(4) . .
C1 Ru1 C7A 160.7(4) 10_655 .
C7B Ru1 C7A 38.2(5) 10_655 .
C7B Ru1 C7A 14.9(3) . .
C5 Ru1 C7A 57.5(4) . .
C5 Ru1 C7A 64.4(3) 10_655 .
C7A Ru1 C7A 50.3(6) 10_655 .
N1 Ru1 C6B 143.8(4) . 10_655
N1 Ru1 C6B 91.5(4) 10_655 10_655
C1 Ru1 C6B 137.5(4) . 10_655
C1 Ru1 C6B 125.0(4) 10_655 10_655
C7B Ru1 C6B 38.4(4) 10_655 10_655
C7B Ru1 C6B 56.9(4) . 10_655
C5 Ru1 C6B 50.4(4) . 10_655
C5 Ru1 C6B 39.0(4) 10_655 10_655
C7A Ru1 C6B 25.0(4) 10_655 10_655
C7A Ru1 C6B 64.6(4) . 10_655
N1 Ru1 C6B 91.5(4) . .
N1 Ru1 C6B 143.8(4) 10_655 .
C1 Ru1 C6B 125.0(4) . .
C1 Ru1 C6B 137.5(4) 10_655 .
C7B Ru1 C6B 56.9(4) 10_655 .
C7B Ru1 C6B 38.4(4) . .
C5 Ru1 C6B 39.0(4) . .
C5 Ru1 C6B 50.4(4) 10_655 .
C7A Ru1 C6B 64.6(4) 10_655 .
C7A Ru1 C6B 25.0(4) . .
C6B Ru1 C6B 68.4(6) 10_655 .
N1 Ru2 C13B 123.8(4) 10_655 .
N1 Ru2 C14B 153.0(4) 10_655 .
C13B Ru2 C14B 38.8(4) . .
N1 Ru2 C13A 141.0(4) 10_655 .
C13B Ru2 C13A 17.6(3) . .
C14B Ru2 C13A 22.3(4) . .
N1 Ru2 C14A 147.1(4) 10_655 .
C13B Ru2 C14A 52.6(4) . .
C14B Ru2 C14A 16.3(3) . .
C13A Ru2 C14A 37.9(4) . .
N1 Ru2 C15B 124.0(5) 10_655 .
C13B Ru2 C15B 62.5(4) . .
C14B Ru2 C15B 36.8(5) . .
C13A Ru2 C15B 53.3(5) . .
C14A Ru2 C15B 23.4(4) . .
N1 Ru2 C12A 103.0(5) 10_655 .
C13B Ru2 C12A 23.3(4) . .
C14B Ru2 C12A 54.3(5) . .
C13A Ru2 C12A 38.2(4) . .
C14A Ru2 C12A 63.4(4) . .
C15B Ru2 C12A 63.0(4) . .
N1 Ru2 C1 36.4(3) 10_655 10_655
C13B Ru2 C1 123.3(4) . 10_655
C14B Ru2 C1 158.8(4) . 10_655
C13A Ru2 C1 137.5(4) . 10_655
C14A Ru2 C1 175.1(4) . 10_655
C15B Ru2 C1 160.3(5) . 10_655
C12A Ru2 C1 114.1(4) . 10_655
N1 Ru2 C15A 110.1(4) 10_655 .
C13B Ru2 C15A 67.9(4) . .
C14B Ru2 C15A 49.1(4) . .
C13A Ru2 C15A 62.3(4) . .
C14A Ru2 C15A 37.2(4) . .
C15B Ru2 C15A 13.9(3) . .
C12A Ru2 C15A 62.2(4) . .
C1 Ru2 C15A 146.4(4) 10_655 .
N1 Ru2 C12B 91.5(4) 10_655 .
C13B Ru2 C12B 37.1(4) . .
C14B Ru2 C12B 63.6(4) . .
C13A Ru2 C12B 50.8(4) . .
C14A Ru2 C12B 69.4(4) . .
C15B Ru2 C12B 62.9(4) . .
C12A Ru2 C12B 14.0(3) . .
C1 Ru2 C12B 109.2(4) 10_655 .
C15A Ru2 C12B 58.4(4) . .
N1 Ru2 C11A 87.1(4) 10_655 .
C13B Ru2 C11A 56.8(4) . .
C14B Ru2 C11A 66.0(4) . .
C13A Ru2 C11A 63.8(4) . .
C14A Ru2 C11A 63.5(4) . .
C15B Ru2 C11A 47.2(5) . .
C12A Ru2 C11A 37.9(5) . .
C1 Ru2 C11A 117.4(4) 10_655 .
C15A Ru2 C11A 37.5(4) . .
C12B Ru2 C11A 26.9(4) . .
N1 Ru2 C11B 91.1(4) 10_655 .
C13B Ru2 C11B 62.8(4) . .
C14B Ru2 C11B 63.1(4) . .
C13A Ru2 C11B 66.1(4) . .
C14A Ru2 C11B 57.2(4) . .
C15B Ru2 C11B 37.8(5) . .
C12A Ru2 C11B 47.1(5) . .
C1 Ru2 C11B 124.7(4) 10_655 .
C15A Ru2 C11B 26.4(4) . .
C12B Ru2 C11B 38.0(5) . .
C11A Ru2 C11B 12.1(4) . .
C1 N1 C1 10.2(3) . 10_655
C1 N1 Ru2 77.8(6) . 10_655
C1 N1 Ru2 81.1(4) 10_655 10_655
C1 N1 Ru1 75.5(6) . .
C1 N1 Ru1 66.0(4) 10_655 .
Ru2 N1 Ru1 85.4(4) 10_655 .
C1 C1 N1 147.9(5) 10_655 .
C1 C1 C2 77.8(3) 10_655 .
N1 C1 C2 119.5(8) . .
C1 C1 N1 21.9(4) 10_655 10_655
N1 C1 N1 126.1(9) . 10_655
C2 C1 N1 91.4(5) . 10_655
C1 C1 Ru1 81.6(2) 10_655 .
N1 C1 Ru1 68.0(5) . .
C2 C1 Ru1 140.2(6) . .
N1 C1 Ru1 61.0(4) 10_655 .
C1 C1 Ru2 119.9(2) 10_655 10_655
N1 C1 Ru2 65.9(5) . 10_655
C2 C1 Ru2 140.0(6) . 10_655
N1 C1 Ru2 118.1(5) 10_655 10_655
Ru1 C1 Ru2 79.8(3) . 10_655
C1 C1 Ru2 47.8(2) 10_655 .
N1 C1 Ru2 125.5(7) . .
C2 C1 Ru2 115.0(5) . .
N1 C1 Ru2 52.0(3) 10_655 .
Ru1 C1 Ru2 71.9(3) . .
Ru2 C1 Ru2 72.1(3) 10_655 .
C1 C2 C1 24.4(7) 10_655 .
C1 C2 C3 107.3(7) 10_655 .
C1 C2 C3 107.3(7) . .
C1 C2 C4 97.9(8) 10_655 .
C1 C2 C4 118.9(8) . .
C3 C2 C4 111.0(6) . .
C1 C2 C4 118.9(8) 10_655 10_655
C1 C2 C4 97.9(8) . 10_655
C3 C2 C4 111.0(6) . 10_655
C4 C2 C4 110.0(13) . 10_655
C5 C5 C6A 144.5(8) 10_655 .
C5 C5 C6A 22.9(6) 10_655 10_655
C6A C5 C6A 121.6(13) . 10_655
C5 C5 C6B 131.1(5) 10_655 .
C6A C5 C6B 13.4(8) . .
C6A C5 C6B 108.2(8) 10_655 .
C5 C5 C8 102.4(7) 10_655 .
C6A C5 C8 112.9(11) . .
C6A C5 C8 125.2(9) 10_655 .
C6B C5 C8 126.4(9) . .
C5 C5 C8 59.5(6) 10_655 10_655
C6A C5 C8 155.8(12) . 10_655
C6A C5 C8 82.2(8) 10_655 10_655
C6B C5 C8 169.0(9) . 10_655
C8 C5 C8 43.0(11) . 10_655
C5 C5 C6B 36.3(4) 10_655 10_655
C6A C5 C6B 108.2(10) . 10_655
C6A C5 C6B 13.4(5) 10_655 10_655
C6B C5 C6B 94.8(9) . 10_655
C8 C5 C6B 138.6(9) . 10_655
C8 C5 C6B 95.7(7) 10_655 10_655
C5 C5 Ru1 82.9(2) 10_655 .
C6A C5 Ru1 78.0(8) . .
C6A C5 Ru1 71.3(5) 10_655 .
C6B C5 Ru1 70.6(5) . .
C8 C5 Ru1 128.2(8) . .
C8 C5 Ru1 117.3(7) 10_655 .
C6B C5 Ru1 64.9(4) 10_655 .
C5 C6A C5 12.7(5) . 10_655
C5 C6A C7A 120.8(12) . .
C5 C6A C7A 108.1(9) 10_655 .
C5 C6A C9A 116.2(12) . .
C5 C6A C9A 128.9(10) 10_655 .
C7A C6A C9A 123.0(11) . .
C5 C6A Ru1 76.7(8) . .
C5 C6A Ru1 70.5(5) 10_655 .
C7A C6A Ru1 70.4(6) . .
C9A C6A Ru1 125.9(8) . .
C6A C7A C10A 129.4(12) . .
C6A C7A C7A 94.8(6) . 10_655
C10A C7A C7A 135.2(8) . 10_655
C6A C7A Ru1 71.1(6) . .
C10A C7A Ru1 129.8(9) . .
C7A C7A Ru1 64.9(3) 10_655 .
C7B C6B C5 106.6(8) . .
C7B C6B C9B 131.5(11) . .
C5 C6B C9B 121.7(10) . .
C7B C6B C5 94.0(7) . 10_655
C5 C6B C5 12.6(4) . 10_655
C9B C6B C5 134.3(9) . 10_655
C7B C6B Ru1 70.4(6) . .
C5 C6B Ru1 70.4(5) . .
C9B C6B Ru1 127.7(8) . .
C5 C6B Ru1 64.7(4) 10_655 .
C7B C7B C6B 122.3(6) 10_655 .
C7B C7B C10B 115.0(7) 10_655 .
C6B C7B C10B 122.5(11) . .
C7B C7B Ru1 77.8(3) 10_655 .
C6B C7B Ru1 71.2(6) . .
C10B C7B Ru1 128.8(8) . .
C8 C8 C5 77.6(7) 10_655 .
C8 C8 C5 59.5(6) 10_655 10_655
C5 C8 C5 18.1(6) . 10_655
C15A C11A C12A 104.9(10) . .
C15A C11A C16A 125.4(12) . .
C12A C11A C16A 129.6(13) . .
C15A C11A Ru2 70.5(6) . .
C12A C11A Ru2 69.0(7) . .
C16A C11A Ru2 127.5(9) . .
C13A C12A C11A 109.3(10) . .
C13A C12A C17A 130.5(13) . .
C11A C12A C17A 119.6(13) . .
C13A C12A Ru2 70.7(7) . .
C11A C12A Ru2 73.2(7) . .
C17A C12A Ru2 129.6(9) . .
C14A C13A C12A 107.5(10) . .
C14A C13A C18A 129.0(12) . .
C12A C13A C18A 123.1(12) . .
C14A C13A Ru2 71.2(6) . .
C12A C13A Ru2 71.1(6) . .
C18A C13A Ru2 128.6(9) . .
C15A C14A C13A 107.9(9) . .
C15A C14A C19A 127.7(11) . .
C13A C14A C19A 124.2(11) . .
C15A C14A Ru2 72.9(6) . .
C13A C14A Ru2 71.0(6) . .
C19A C14A Ru2 126.6(8) . .
C14A C15A C11A 110.4(10) . .
C14A C15A C20A 121.1(10) . .
C11A C15A C20A 128.4(11) . .
C14A C15A Ru2 70.0(6) . .
C11A C15A Ru2 72.1(6) . .
C20A C15A Ru2 127.1(8) . .
C15B C11B C12B 105.7(11) . .
C15B C11B C16B 135.0(14) . .
C12B C11B C16B 119.3(12) . .
C15B C11B Ru2 68.7(7) . .
C12B C11B Ru2 70.6(7) . .
C16B C11B Ru2 125.5(9) . .
C13B C12B C11B 107.1(10) . .
C13B C12B C17B 126.4(11) . .
C11B C12B C17B 126.3(12) . .
C13B C12B Ru2 69.1(6) . .
C11B C12B Ru2 71.4(7) . .
C17B C12B Ru2 129.0(8) . .
C12B C13B C14B 109.5(9) . .
C12B C13B C18B 126.1(11) . .
C14B C13B C18B 124.0(11) . .
C12B C13B Ru2 73.8(6) . .
C14B C13B Ru2 70.6(6) . .
C18B C13B Ru2 128.3(9) . .
C15B C14B C13B 106.7(10) . .
C15B C14B C19B 128.0(13) . .
C13B C14B C19B 125.0(13) . .
C15B C14B Ru2 71.8(7) . .
C13B C14B Ru2 70.6(6) . .
C19B C14B Ru2 128.0(10) . .
C14B C15B C11B 111.0(11) . .
C14B C15B C20B 126.4(14) . .
C11B C15B C20B 122.4(14) . .
C14B C15B Ru2 71.4(7) . .
C11B C15B Ru2 73.6(7) . .
C20B C15B Ru2 124.8(10) . .

loop_
_geom_bond_atom_site_label_1
_geom_bond_atom_site_label_2
_geom_bond_distance
_geom_bond_site_symmetry_2
Ru1 N1 2.069(10) .
Ru1 N1 2.069(10) 10_655
Ru1 C1 2.160(9) .
Ru1 C1 2.160(8) 10_655
Ru1 C7B 2.173(10) 10_655
Ru1 C7B 2.173(10) .
Ru1 C5 2.182(9) .
Ru1 C5 2.182(9) 10_655
Ru1 C7A 2.183(11) 10_655
Ru1 C7A 2.183(10) .
Ru1 C6B 2.185(10) 10_655
Ru1 C6B 2.185(10) .
Ru2 N1 2.041(9) 10_655
Ru2 C13B 2.163(11) .
Ru2 C14B 2.163(11) .
Ru2 C13A 2.166(11) .
Ru2 C14A 2.169(10) .
Ru2 C15B 2.169(12) .
Ru2 C12A 2.171(12) .
Ru2 C1 2.185(9) 10_655
Ru2 C15A 2.206(10) .
Ru2 C12B 2.223(11) .
Ru2 C11A 2.227(12) .
Ru2 C11B 2.233(13) .
N1 C1 1.325(12) .
N1 C1 1.889(13) 10_655
N1 Ru2 2.041(9) 10_655
C1 C1 0.630(17) 10_655
C1 C2 1.493(11) .
C1 N1 1.889(13) 10_655
C1 Ru2 2.185(9) 10_655
C2 C1 1.493(11) 10_655
C2 C3 1.501(11) .
C2 C4 1.519(11) .
C2 C4 1.519(11) 10_655
C5 C5 0.539(16) 10_655
C5 C6A 0.956(14) .
C5 C6A 1.429(14) 10_655
C5 C6B 1.458(14) .
C5 C8 1.496(17) .
C5 C8 1.696(17) 10_655
C5 C6B 1.857(14) 10_655
C6A C5 1.429(14) 10_655
C6A C7A 1.444(15) .
C6A C9A 1.546(19) .
C7A C10A 1.51(2) .
C7A C7A 1.86(2) 10_655
C6B C7B 1.434(14) .
C6B C9B 1.547(19) .
C6B C5 1.857(14) 10_655
C7B C7B 0.92(2) 10_655
C7B C10B 1.520(18) .
C8 C8 1.18(3) 10_655
C8 C5 1.696(17) 10_655
C11A C15A 1.424(15) .
C11A C12A 1.428(17) .
C11A C16A 1.508(19) .
C12A C13A 1.421(16) .
C12A C17A 1.498(19) .
C13A C14A 1.406(16) .
C13A C18A 1.50(2) .
C14A C15A 1.394(15) .
C14A C19A 1.534(16) .
C15A C20A 1.502(16) .
C11B C15B 1.426(18) .
C11B C12B 1.451(17) .
C11B C16B 1.55(2) .
C12B C13B 1.396(15) .
C12B C17B 1.538(17) .
C13B C14B 1.435(16) .
C13B C18B 1.520(19) .
C14B C15B 1.366(18) .
C14B C19B 1.53(2) .
C15B C20B 1.49(2) .

loop_
_geom_torsion_atom_site_label_1
_geom_torsion_atom_site_label_2
_geom_torsion_atom_site_label_3
_geom_torsion_atom_site_label_4
_geom_torsion
_geom_torsion_site_symmetry_1
_geom_torsion_site_symmetry_4
N1 Ru1 N1 C1 14.5(7) 10_655 .
C1 Ru1 N1 C1 3.8(2) 10_655 .
C7B Ru1 N1 C1 175.0(7) 10_655 .
C7B Ru1 N1 C1 -178.1(6) . .
C5 Ru1 N1 C1 119.4(6) . .
C5 Ru1 N1 C1 109.2(6) 10_655 .
C7A Ru1 N1 C1 149.7(9) 10_655 .
C7A Ru1 N1 C1 176.8(6) . .
C6B Ru1 N1 C1 104.4(7) 10_655 .
C6B Ru1 N1 C1 158.3(6) . .
N1 Ru1 N1 C1 10.8(5) 10_655 10_655
C1 Ru1 N1 C1 -3.8(2) . 10_655
C7B Ru1 N1 C1 171.2(6) 10_655 10_655
C7B Ru1 N1 C1 178.2(4) . 10_655
C5 Ru1 N1 C1 115.6(4) . 10_655
C5 Ru1 N1 C1 105.4(4) 10_655 10_655
C7A Ru1 N1 C1 146.0(9) 10_655 10_655
C7A Ru1 N1 C1 173.0(4) . 10_655
C6B Ru1 N1 C1 100.7(7) 10_655 10_655
C6B Ru1 N1 C1 154.6(5) . 10_655
N1 Ru1 N1 Ru2 93.1(3) 10_655 10_655
C1 Ru1 N1 Ru2 78.5(5) . 10_655
C1 Ru1 N1 Ru2 82.3(4) 10_655 10_655
C7B Ru1 N1 Ru2 -106.5(6) 10_655 10_655
C7B Ru1 N1 Ru2 -99.5(4) . 10_655
C5 Ru1 N1 Ru2 -162.1(3) . 10_655
C5 Ru1 N1 Ru2 -172.3(3) 10_655 10_655
C7A Ru1 N1 Ru2 -131.7(9) 10_655 10_655
C7A Ru1 N1 Ru2 -104.7(4) . 10_655
C6B Ru1 N1 Ru2 -177.0(5) 10_655 10_655
C6B Ru1 N1 Ru2 -123.1(4) . 10_655
Ru2 N1 C1 C1 -108.2(9) 10_655 10_655
Ru1 N1 C1 C1 -19.9(10) . 10_655
C1 N1 C1 C2 -116.4(14) 10_655 .
Ru2 N1 C1 C2 135.3(7) 10_655 .
Ru1 N1 C1 C2 -136.3(8) . .
C1 N1 C1 N1 0.000(3) 10_655 10_655
Ru2 N1 C1 N1 -108.2(9) 10_655 10_655
Ru1 N1 C1 N1 -19.9(10) . 10_655
C1 N1 C1 Ru1 19.9(10) 10_655 .
Ru2 N1 C1 Ru1 -88.4(3) 10_655 .
C1 N1 C1 Ru2 108.2(9) 10_655 10_655
Ru1 N1 C1 Ru2 88.4(3) . 10_655
C1 N1 C1 Ru2 65.4(9) 10_655 .
Ru2 N1 C1 Ru2 -42.8(6) 10_655 .
Ru1 N1 C1 Ru2 45.6(6) . .
N1 Ru1 C1 C1 169.5(5) . 10_655
N1 Ru1 C1 C1 7.8(4) 10_655 10_655
C7B Ru1 C1 C1 28(5) 10_655 10_655
C7B Ru1 C1 C1 174.1(10) . 10_655
C5 Ru1 C1 C1 101.0(3) . 10_655
C5 Ru1 C1 C1 85.8(3) 10_655 10_655
C7A Ru1 C1 C1 28.3(11) 10_655 10_655
C7A Ru1 C1 C1 164.1(6) . 10_655
C6B Ru1 C1 C1 47.2(5) 10_655 10_655
C6B Ru1 C1 C1 142.7(4) . 10_655
N1 Ru1 C1 N1 -161.7(9) 10_655 .
C1 Ru1 C1 N1 -169.5(5) 10_655 .
C7B Ru1 C1 N1 -141(5) 10_655 .
C7B Ru1 C1 N1 4.6(13) . .
C5 Ru1 C1 N1 -68.5(6) . .
C5 Ru1 C1 N1 -83.7(6) 10_655 .
C7A Ru1 C1 N1 -141.2(10) 10_655 .
C7A Ru1 C1 N1 -5.4(9) . .
C6B Ru1 C1 N1 -122.3(6) 10_655 .
C6B Ru1 C1 N1 -26.8(7) . .
N1 Ru1 C1 C2 110.1(11) . .
N1 Ru1 C1 C2 -51.6(8) 10_655 .
C1 Ru1 C1 C2 -59.4(9) 10_655 .
C7B Ru1 C1 C2 -31(5) 10_655 .
C7B Ru1 C1 C2 114.8(11) . .
C5 Ru1 C1 C2 41.6(10) . .
C5 Ru1 C1 C2 26.5(10) 10_655 .
C7A Ru1 C1 C2 -31.1(17) 10_655 .
C7A Ru1 C1 C2 104.8(10) . .
C6B Ru1 C1 C2 -12.2(12) 10_655 .
C6B Ru1 C1 C2 83.4(10) . .
N1 Ru1 C1 N1 161.7(9) . 10_655
C1 Ru1 C1 N1 -7.8(4) 10_655 10_655
C7B Ru1 C1 N1 20(5) 10_655 10_655
C7B Ru1 C1 N1 166.3(9) . 10_655
C5 Ru1 C1 N1 93.2(4) . 10_655
C5 Ru1 C1 N1 78.1(4) 10_655 10_655
C7A Ru1 C1 N1 20.5(13) 10_655 10_655
C7A Ru1 C1 N1 156.4(6) . 10_655
C6B Ru1 C1 N1 39.4(7) 10_655 10_655
C6B Ru1 C1 N1 135.0(5) . 10_655
N1 Ru1 C1 Ru2 -68.0(5) . 10_655
N1 Ru1 C1 Ru2 130.3(5) 10_655 10_655
C1 Ru1 C1 Ru2 122.55(18) 10_655 10_655
C7B Ru1 C1 Ru2 151(5) 10_655 10_655
C7B Ru1 C1 Ru2 -63.3(11) . 10_655
C5 Ru1 C1 Ru2 -136.4(3) . 10_655
C5 Ru1 C1 Ru2 -151.6(3) 10_655 10_655
C7A Ru1 C1 Ru2 150.8(10) 10_655 10_655
C7A Ru1 C1 Ru2 -73.3(7) . 10_655
C6B Ru1 C1 Ru2 169.8(4) 10_655 10_655
C6B Ru1 C1 Ru2 -94.7(4) . 10_655
N1 Ru1 C1 Ru2 -142.3(6) . .
N1 Ru1 C1 Ru2 56.0(3) 10_655 .
C1 Ru1 C1 Ru2 48.22(16) 10_655 .
C7B Ru1 C1 Ru2 77(5) 10_655 .
C7B Ru1 C1 Ru2 -137.6(9) . .
C5 Ru1 C1 Ru2 149.2(2) . .
C5 Ru1 C1 Ru2 134.1(3) 10_655 .
C7A Ru1 C1 Ru2 76.5(11) 10_655 .
C7A Ru1 C1 Ru2 -147.6(5) . .
C6B Ru1 C1 Ru2 95.4(5) 10_655 .
C6B Ru1 C1 Ru2 -169.0(4) . .
N1 Ru2 C1 C1 28.2(5) 10_655 10_655
C13B Ru2 C1 C1 -76.2(4) . 10_655
C14B Ru2 C1 C1 -122.8(9) . 10_655
C13A Ru2 C1 C1 -95.2(6) . 10_655
C14A Ru2 C1 C1 -159.8(16) . 10_655
C15B Ru2 C1 C1 68(2) . 10_655
C12A Ru2 C1 C1 -48.2(5) . 10_655
C15A Ru2 C1 C1 46.4(7) . 10_655
C12B Ru2 C1 C1 -32.2(4) . 10_655
C11A Ru2 C1 C1 -1.5(4) . 10_655
C11B Ru2 C1 C1 12.0(5) . 10_655
N1 Ru2 C1 N1 -111.1(10) 10_655 .
C13B Ru2 C1 N1 144.5(8) . .
C14B Ru2 C1 N1 97.9(11) . .
C13A Ru2 C1 N1 125.4(8) . .
C14A Ru2 C1 N1 60.9(18) . .
C15B Ru2 C1 N1 -71(2) . .
C12A Ru2 C1 N1 172.5(8) . .
C1 Ru2 C1 N1 -139.3(7) 10_655 .
C15A Ru2 C1 N1 -92.9(11) . .
C12B Ru2 C1 N1 -171.5(8) . .
C11A Ru2 C1 N1 -140.8(8) . .
C11B Ru2 C1 N1 -127.3(9) . .
N1 Ru2 C1 C2 70.7(6) 10_655 .
C13B Ru2 C1 C2 -33.7(8) . .
C14B Ru2 C1 C2 -80.3(10) . .
C13A Ru2 C1 C2 -52.8(8) . .
C14A Ru2 C1 C2 -117.3(15) . .
C15B Ru2 C1 C2 111(2) . .
C12A Ru2 C1 C2 -5.7(8) . .
C1 Ru2 C1 C2 42.5(7) 10_655 .
C15A Ru2 C1 C2 88.9(9) . .
C12B Ru2 C1 C2 10.3(7) . .
C11A Ru2 C1 C2 41.0(8) . .
C11B Ru2 C1 C2 54.5(8) . .
C13B Ru2 C1 N1 -104.4(6) . 10_655
C14B Ru2 C1 N1 -151.0(9) . 10_655
C13A Ru2 C1 N1 -123.4(6) . 10_655
C14A Ru2 C1 N1 172.0(15) . 10_655
C15B Ru2 C1 N1 40(2) . 10_655
C12A Ru2 C1 N1 -76.4(6) . 10_655
C1 Ru2 C1 N1 -28.2(5) 10_655 10_655
C15A Ru2 C1 N1 18.3(9) . 10_655
C12B Ru2 C1 N1 -60.4(6) . 10_655
C11A Ru2 C1 N1 -29.7(6) . 10_655
C11B Ru2 C1 N1 -16.2(7) . 10_655
N1 Ru2 C1 Ru1 -67.0(4) 10_655 .
C13B Ru2 C1 Ru1 -171.3(4) . .
C14B Ru2 C1 Ru1 142.0(8) . .
C13A Ru2 C1 Ru1 169.6(5) . .
C14A Ru2 C1 Ru1 105.0(15) . .
C15B Ru2 C1 Ru1 -27(2) . .
C12A Ru2 C1 Ru1 -143.3(5) . .
C1 Ru2 C1 Ru1 -95.1(2) 10_655 .
C15A Ru2 C1 Ru1 -48.7(9) . .
C12B Ru2 C1 Ru1 -127.3(4) . .
C11A Ru2 C1 Ru1 -96.7(5) . .
C11B Ru2 C1 Ru1 -83.1(6) . .
N1 Ru2 C1 Ru2 -151.8(5) 10_655 10_655
C13B Ru2 C1 Ru2 103.8(4) . 10_655
C14B Ru2 C1 Ru2 57.2(9) . 10_655
C13A Ru2 C1 Ru2 84.8(6) . 10_655
C14A Ru2 C1 Ru2 20.2(16) . 10_655
C15B Ru2 C1 Ru2 -112(2) . 10_655
C12A Ru2 C1 Ru2 131.8(5) . 10_655
C1 Ru2 C1 Ru2 180.000(4) 10_655 10_655
C15A Ru2 C1 Ru2 -133.6(7) . 10_655
C12B Ru2 C1 Ru2 147.8(4) . 10_655
C11A Ru2 C1 Ru2 178.5(4) . 10_655
C11B Ru2 C1 Ru2 -168.0(5) . 10_655
N1 C1 C2 C1 150.9(7) . 10_655
N1 C1 C2 C1 17.3(4) 10_655 10_655
Ru1 C1 C2 C1 60.6(9) . 10_655
Ru2 C1 C2 C1 -122.4(8) 10_655 10_655
Ru2 C1 C2 C1 -30.8(5) . 10_655
C1 C1 C2 C3 93.8(2) 10_655 .
N1 C1 C2 C3 -115.2(8) . .
N1 C1 C2 C3 111.1(4) 10_655 .
Ru1 C1 C2 C3 154.4(7) . .
Ru2 C1 C2 C3 -28.5(9) 10_655 .
Ru2 C1 C2 C3 63.1(4) . .
C1 C1 C2 C4 -33.1(8) 10_655 .
N1 C1 C2 C4 117.8(10) . .
N1 C1 C2 C4 -15.8(9) 10_655 .
Ru1 C1 C2 C4 27.5(13) . .
Ru2 C1 C2 C4 -155.5(9) 10_655 .
Ru2 C1 C2 C4 -63.9(10) . .
C1 C1 C2 C4 -151.2(7) 10_655 10_655
N1 C1 C2 C4 -0.2(11) . 10_655
N1 C1 C2 C4 -133.9(7) 10_655 10_655
Ru1 C1 C2 C4 -90.6(10) . 10_655
Ru2 C1 C2 C4 86.5(11) 10_655 10_655
Ru2 C1 C2 C4 178.1(6) . 10_655
N1 Ru1 C5 C5 -135.6(3) . 10_655
N1 Ru1 C5 C5 -46.2(3) 10_655 10_655
C1 Ru1 C5 C5 -101.9(3) . 10_655
C1 Ru1 C5 C5 -83.9(3) 10_655 10_655
C7B Ru1 C5 C5 73.6(3) 10_655 10_655
C7B Ru1 C5 C5 100.2(3) . 10_655
C7A Ru1 C5 C5 57.7(4) 10_655 10_655
C7A Ru1 C5 C5 115.4(4) . 10_655
C6B Ru1 C5 C5 33.0(4) 10_655 10_655
C6B Ru1 C5 C5 138.2(5) . 10_655
N1 Ru1 C5 C6A 74.6(9) . .
N1 Ru1 C5 C6A 163.9(8) 10_655 .
C1 Ru1 C5 C6A 108.3(8) . .
C1 Ru1 C5 C6A 126.2(8) 10_655 .
C7B Ru1 C5 C6A -76.3(9) 10_655 .
C7B Ru1 C5 C6A -49.7(8) . .
C5 Ru1 C5 C6A -149.9(8) 10_655 .
C7A Ru1 C5 C6A -92.2(9) 10_655 .
C7A Ru1 C5 C6A -34.5(8) . .
C6B Ru1 C5 C6A -116.8(9) 10_655 .
C6B Ru1 C5 C6A -11.7(9) . .
N1 Ru1 C5 C6A -155.8(6) . 10_655
N1 Ru1 C5 C6A -66.5(6) 10_655 10_655
C1 Ru1 C5 C6A -122.2(6) . 10_655
C1 Ru1 C5 C6A -104.2(6) 10_655 10_655
C7B Ru1 C5 C6A 53.3(6) 10_655 10_655
C7B Ru1 C5 C6A 79.9(6) . 10_655
C5 Ru1 C5 C6A -20.3(6) 10_655 10_655
C7A Ru1 C5 C6A 37.4(6) 10_655 10_655
C7A Ru1 C5 C6A 95.1(7) . 10_655
C6B Ru1 C5 C6A 12.7(6) 10_655 10_655
C6B Ru1 C5 C6A 117.9(8) . 10_655
N1 Ru1 C5 C6B 86.2(6) . .
N1 Ru1 C5 C6B 175.6(6) 10_655 .
C1 Ru1 C5 C6B 119.9(6) . .
C1 Ru1 C5 C6B 137.9(5) 10_655 .
C7B Ru1 C5 C6B -64.6(6) 10_655 .
C7B Ru1 C5 C6B -38.0(6) . .
C5 Ru1 C5 C6B -138.2(5) 10_655 .
C7A Ru1 C5 C6B -80.5(6) 10_655 .
C7A Ru1 C5 C6B -22.8(6) . .
C6B Ru1 C5 C6B -105.2(9) 10_655 .
N1 Ru1 C5 C8 -35.3(10) . .
N1 Ru1 C5 C8 54.0(10) 10_655 .
C1 Ru1 C5 C8 -1.6(10) . .
C1 Ru1 C5 C8 16.4(10) 10_655 .
C7B Ru1 C5 C8 173.9(11) 10_655 .
C7B Ru1 C5 C8 -159.5(10) . .
C5 Ru1 C5 C8 100.3(9) 10_655 .
C7A Ru1 C5 C8 158.0(11) 10_655 .
C7A Ru1 C5 C8 -144.4(11) . .
C6B Ru1 C5 C8 133.3(11) 10_655 .
C6B Ru1 C5 C8 -121.5(11) . .
N1 Ru1 C5 C8 -85.4(8) . 10_655
N1 Ru1 C5 C8 3.9(8) 10_655 10_655
C1 Ru1 C5 C8 -51.7(8) . 10_655
C1 Ru1 C5 C8 -33.7(8) 10_655 10_655
C7B Ru1 C5 C8 123.8(8) 10_655 10_655
C7B Ru1 C5 C8 150.4(9) . 10_655
C5 Ru1 C5 C8 50.2(7) 10_655 10_655
C7A Ru1 C5 C8 107.9(8) 10_655 10_655
C7A Ru1 C5 C8 165.5(9) . 10_655
C6B Ru1 C5 C8 83.2(8) 10_655 10_655
C6B Ru1 C5 C8 -171.6(10) . 10_655
N1 Ru1 C5 C6B -168.6(5) . 10_655
N1 Ru1 C5 C6B -79.2(5) 10_655 10_655
C1 Ru1 C5 C6B -134.9(5) . 10_655
C1 Ru1 C5 C6B -116.9(5) 10_655 10_655
C7B Ru1 C5 C6B 40.6(5) 10_655 10_655
C7B Ru1 C5 C6B 67.2(5) . 10_655
C5 Ru1 C5 C6B -33.0(4) 10_655 10_655
C7A Ru1 C5 C6B 24.7(5) 10_655 10_655
C7A Ru1 C5 C6B 82.3(6) . 10_655
C6B Ru1 C5 C6B 105.2(9) . 10_655
C6A C5 C6A C5 0.000(17) 10_655 10_655
C6B C5 C6A C5 4(4) . 10_655
C8 C5 C6A C5 -174.3(19) . 10_655
C8 C5 C6A C5 -169(4) 10_655 10_655
C6B C5 C6A C5 0.8(9) 10_655 10_655
Ru1 C5 C6A C5 59.0(12) . 10_655
C5 C5 C6A C7A -2(2) 10_655 .
C6A C5 C6A C7A -2(2) 10_655 .
C6B C5 C6A C7A 2(3) . .
C8 C5 C6A C7A -176.2(10) . .
C8 C5 C6A C7A -171(2) 10_655 .
C6B C5 C6A C7A -1.1(14) 10_655 .
Ru1 C5 C6A C7A 57.2(10) . .
C5 C5 C6A C9A 177.2(9) 10_655 .
C6A C5 C6A C9A 177.2(9) 10_655 .
C6B C5 C6A C9A -179(100) . .
C8 C5 C6A C9A 2.9(16) . .
C8 C5 C6A C9A 8(3) 10_655 .
C6B C5 C6A C9A 178.0(10) 10_655 .
Ru1 C5 C6A C9A -123.8(11) . .
C5 C5 C6A Ru1 -59.0(12) 10_655 .
C6A C5 C6A Ru1 -59.0(12) 10_655 .
C6B C5 C6A Ru1 -55(3) . .
C8 C5 C6A Ru1 126.6(9) . .
C8 C5 C6A Ru1 132(3) 10_655 .
C6B C5 C6A Ru1 -58.3(6) 10_655 .
N1 Ru1 C6A C5 -106.1(8) . .
N1 Ru1 C6A C5 -20.1(10) 10_655 .
C1 Ru1 C6A C5 -82.9(9) . .
C1 Ru1 C6A C5 -66.5(9) 10_655 .
C7B Ru1 C6A C5 92.3(9) 10_655 .
C7B Ru1 C6A C5 116.5(10) . .
C5 Ru1 C6A C5 11.5(5) 10_655 .
C7A Ru1 C6A C5 76.6(9) 10_655 .
C7A Ru1 C6A C5 129.9(11) . .
C6B Ru1 C6A C5 49.5(8) 10_655 .
C6B Ru1 C6A C5 151(2) . .
N1 Ru1 C6A C5 -117.6(6) . 10_655
N1 Ru1 C6A C5 -31.7(7) 10_655 10_655
C1 Ru1 C6A C5 -94.4(6) . 10_655
C1 Ru1 C6A C5 -78.0(6) 10_655 10_655
C7B Ru1 C6A C5 80.8(6) 10_655 10_655
C7B Ru1 C6A C5 105.0(7) . 10_655
C5 Ru1 C6A C5 -11.5(5) . 10_655
C7A Ru1 C6A C5 65.1(6) 10_655 10_655
C7A Ru1 C6A C5 118.4(8) . 10_655
C6B Ru1 C6A C5 38.0(6) 10_655 10_655
C6B Ru1 C6A C5 139.2(19) . 10_655
N1 Ru1 C6A C7A 124.0(6) . .
N1 Ru1 C6A C7A -150.1(6) 10_655 .
C1 Ru1 C6A C7A 147.2(6) . .
C1 Ru1 C6A C7A 163.6(6) 10_655 .
C7B Ru1 C6A C7A -37.6(7) 10_655 .
C7B Ru1 C6A C7A -13.4(6) . .
C5 Ru1 C6A C7A -129.9(11) . .
C5 Ru1 C6A C7A -118.4(8) 10_655 .
C7A Ru1 C6A C7A -53.3(8) 10_655 .
C6B Ru1 C6A C7A -80.4(7) 10_655 .
C6B Ru1 C6A C7A 20.8(15) . .
N1 Ru1 C6A C9A 6.9(10) . .
N1 Ru1 C6A C9A 92.8(11) 10_655 .
C1 Ru1 C6A C9A 30.1(12) . .
C1 Ru1 C6A C9A 46.4(12) 10_655 .
C7B Ru1 C6A C9A -154.7(11) 10_655 .
C7B Ru1 C6A C9A -130.5(12) . .
C5 Ru1 C6A C9A 112.9(14) . .
C5 Ru1 C6A C9A 124.4(12) 10_655 .
C7A Ru1 C6A C9A -170.5(11) 10_655 .
C7A Ru1 C6A C9A -117.1(13) . .
C6B Ru1 C6A C9A 162.5(11) 10_655 .
C6B Ru1 C6A C9A -96(2) . .
C5 C6A C7A C10A 173.3(14) . .
C5 C6A C7A C10A 172.9(12) 10_655 .
C9A C6A C7A C10A -5.7(19) . .
Ru1 C6A C7A C10A -126.4(13) . .
C5 C6A C7A C7A 1.1(12) . 10_655
C5 C6A C7A C7A 0.6(7) 10_655 10_655
C9A C6A C7A C7A -177.9(10) . 10_655
Ru1 C6A C7A C7A 61.4(2) . 10_655
C5 C6A C7A Ru1 -60.3(11) . .
C5 C6A C7A Ru1 -60.7(7) 10_655 .
C9A C6A C7A Ru1 120.7(11) . .
N1 Ru1 C7A C6A -61.0(7) . .
N1 Ru1 C7A C6A 70.9(12) 10_655 .
C1 Ru1 C7A C6A -57.7(9) . .
C1 Ru1 C7A C6A -43.9(14) 10_655 .
C7B Ru1 C7A C6A 117.4(9) 10_655 .
C7B Ru1 C7A C6A 136.1(19) . .
C5 Ru1 C7A C6A 22.8(6) . .
C5 Ru1 C7A C6A 37.0(6) 10_655 .
C7A Ru1 C7A C6A 104.9(6) 10_655 .
C6B Ru1 C7A C6A 80.5(7) 10_655 .
C6B Ru1 C7A C6A -12.6(9) . .
N1 Ru1 C7A C10A 65.0(13) . .
N1 Ru1 C7A C10A -163.1(11) 10_655 .
C1 Ru1 C7A C10A 68.3(14) . .
C1 Ru1 C7A C10A 82.2(17) 10_655 .
C7B Ru1 C7A C10A -116.6(14) 10_655 .
C7B Ru1 C7A C10A -98(2) . .
C5 Ru1 C7A C10A 148.8(14) . .
C5 Ru1 C7A C10A 163.1(13) 10_655 .
C7A Ru1 C7A C10A -129.0(12) 10_655 .
C6B Ru1 C7A C10A -153.5(13) 10_655 .
C6B Ru1 C7A C10A 113.4(17) . .
N1 Ru1 C7A C7A -166.0(3) . 10_655
N1 Ru1 C7A C7A -34.0(8) 10_655 10_655
C1 Ru1 C7A C7A -162.6(7) . 10_655
C1 Ru1 C7A C7A -148.8(12) 10_655 10_655
C7B Ru1 C7A C7A 12.4(7) 10_655 10_655
C7B Ru1 C7A C7A 31.2(17) . 10_655
C5 Ru1 C7A C7A -82.1(4) . 10_655
C5 Ru1 C7A C7A -67.9(3) 10_655 10_655
C6B Ru1 C7A C7A -24.5(4) 10_655 10_655
C6B Ru1 C7A C7A -117.5(9) . 10_655
C5 C5 C6B C7B 0.1(10) 10_655 .
C6A C5 C6B C7B -177(4) . .
C6A C5 C6B C7B -0.4(10) 10_655 .
C8 C5 C6B C7B -174.9(10) . .
C8 C5 C6B C7B -161(4) 10_655 .
C6B C5 C6B C7B 0.1(10) 10_655 .
Ru1 C5 C6B C7B 61.4(7) . .
C5 C5 C6B C9B 175.8(8) 10_655 .
C6A C5 C6B C9B -1(3) . .
C6A C5 C6B C9B 175.3(11) 10_655 .
C8 C5 C6B C9B 0.8(17) . .
C8 C5 C6B C9B 15(5) 10_655 .
C6B C5 C6B C9B 175.8(8) 10_655 .
Ru1 C5 C6B C9B -122.9(11) . .
C6A C5 C6B C5 -177(3) . 10_655
C6A C5 C6B C5 -0.5(6) 10_655 10_655
C8 C5 C6B C5 -175.0(14) . 10_655
C8 C5 C6B C5 -161(5) 10_655 10_655
C6B C5 C6B C5 0.000(10) 10_655 10_655
Ru1 C5 C6B C5 61.3(5) . 10_655
C5 C5 C6B Ru1 -61.3(5) 10_655 .
C6A C5 C6B Ru1 122(4) . .
C6A C5 C6B Ru1 -61.8(6) 10_655 .
C8 C5 C6B Ru1 123.7(11) . .
C8 C5 C6B Ru1 138(5) 10_655 .
C6B C5 C6B Ru1 -61.3(5) 10_655 .
N1 Ru1 C6B C7B 147.2(6) . .
N1 Ru1 C6B C7B -124.0(7) 10_655 .
C1 Ru1 C6B C7B 162.7(5) . .
C1 Ru1 C6B C7B 177.7(6) 10_655 .
C7B Ru1 C6B C7B -22.0(6) 10_655 .
C5 Ru1 C6B C7B -116.7(8) . .
C5 Ru1 C6B C7B -104.4(7) 10_655 .
C7A Ru1 C6B C7B -36.7(6) 10_655 .
C7A Ru1 C6B C7B 12.4(9) . .
C6B Ru1 C6B C7B -63.6(7) 10_655 .
N1 Ru1 C6B C5 -96.1(5) . .
N1 Ru1 C6B C5 -7.3(9) 10_655 .
C1 Ru1 C6B C5 -80.6(6) . .
C1 Ru1 C6B C5 -65.6(7) 10_655 .
C7B Ru1 C6B C5 94.7(6) 10_655 .
C7B Ru1 C6B C5 116.7(8) . .
C5 Ru1 C6B C5 12.3(4) 10_655 .
C7A Ru1 C6B C5 80.0(6) 10_655 .
C7A Ru1 C6B C5 129.1(11) . .
C6B Ru1 C6B C5 53.1(6) 10_655 .
N1 Ru1 C6B C9B 19.4(11) . .
N1 Ru1 C6B C9B 108.2(11) 10_655 .
C1 Ru1 C6B C9B 34.9(13) . .
C1 Ru1 C6B C9B 49.9(13) 10_655 .
C7B Ru1 C6B C9B -149.9(12) 10_655 .
C7B Ru1 C6B C9B -127.9(14) . .
C5 Ru1 C6B C9B 115.4(13) . .
C5 Ru1 C6B C9B 127.7(12) 10_655 .
C7A Ru1 C6B C9B -164.5(12) 10_655 .
C7A Ru1 C6B C9B -115.5(16) . .
C6B Ru1 C6B C9B 168.5(9) 10_655 .
N1 Ru1 C6B C5 -108.3(4) . 10_655
N1 Ru1 C6B C5 -19.5(8) 10_655 10_655
C1 Ru1 C6B C5 -92.8(5) . 10_655
C1 Ru1 C6B C5 -77.8(6) 10_655 10_655
C7B Ru1 C6B C5 82.4(5) 10_655 10_655
C7B Ru1 C6B C5 104.4(7) . 10_655
C5 Ru1 C6B C5 -12.3(4) . 10_655
C7A Ru1 C6B C5 67.8(5) 10_655 10_655
C7A Ru1 C6B C5 116.8(10) . 10_655
C6B Ru1 C6B C5 40.8(5) 10_655 10_655
C5 C6B C7B C7B -0.1(9) . 10_655
C9B C6B C7B C7B -175.2(10) . 10_655
C5 C6B C7B C7B -0.1(7) 10_655 10_655
Ru1 C6B C7B C7B 61.3(4) . 10_655
C5 C6B C7B C10B 174.0(10) . .
C9B C6B C7B C10B -1.1(19) . .
C5 C6B C7B C10B 174.1(10) 10_655 .
Ru1 C6B C7B C10B -124.6(11) . .
C5 C6B C7B Ru1 -61.4(6) . .
C9B C6B C7B Ru1 123.5(13) . .
C5 C6B C7B Ru1 -61.4(4) 10_655 .
N1 Ru1 C7B C7B -170.8(4) . 10_655
N1 Ru1 C7B C7B -14.2(6) 10_655 10_655
C1 Ru1 C7B C7B -174.1(10) . 10_655
C1 Ru1 C7B C7B -151(5) 10_655 10_655
C5 Ru1 C7B C7B -92.1(3) . 10_655
C5 Ru1 C7B C7B -76.9(3) 10_655 10_655
C7A Ru1 C7B C7B -11.5(6) 10_655 10_655
C7A Ru1 C7B C7B -151.3(16) . 10_655
C6B Ru1 C7B C7B -34.2(4) 10_655 10_655
C6B Ru1 C7B C7B -130.7(6) . 10_655
N1 Ru1 C7B C6B -40.1(7) . .
N1 Ru1 C7B C6B 116.4(8) 10_655 .
C1 Ru1 C7B C6B -43.4(13) . .
C1 Ru1 C7B C6B -21(5) 10_655 .
C7B Ru1 C7B C6B 130.7(6) 10_655 .
C5 Ru1 C7B C6B 38.6(6) . .
C5 Ru1 C7B C6B 53.7(6) 10_655 .
C7A Ru1 C7B C6B 119.2(9) 10_655 .
C7A Ru1 C7B C6B -20.6(15) . .
C6B Ru1 C7B C6B 96.5(9) 10_655 .
N1 Ru1 C7B C10B 76.9(12) . .
N1 Ru1 C7B C10B -126.6(11) 10_655 .
C1 Ru1 C7B C10B 73.6(16) . .
C1 Ru1 C7B C10B 96(5) 10_655 .
C7B Ru1 C7B C10B -112.3(11) 10_655 .
C5 Ru1 C7B C10B 155.6(12) . .
C5 Ru1 C7B C10B 170.7(12) 10_655 .
C7A Ru1 C7B C10B -123.8(13) 10_655 .
C7A Ru1 C7B C10B 96(2) . .
C6B Ru1 C7B C10B -146.5(12) 10_655 .
C6B Ru1 C7B C10B 117.0(13) . .
C5 C5 C8 C8 0.000(5) 10_655 10_655
C6A C5 C8 C8 176.6(11) . 10_655
C6A C5 C8 C8 2.5(8) 10_655 10_655
C6B C5 C8 C8 176.1(10) . 10_655
C6B C5 C8 C8 3.7(10) 10_655 10_655
Ru1 C5 C8 C8 -90.7(7) . 10_655
C6A C5 C8 C5 176.6(11) . 10_655
C6A C5 C8 C5 2.5(8) 10_655 10_655
C6B C5 C8 C5 176.1(10) . 10_655
C8 C5 C8 C5 0.000(12) 10_655 10_655
C6B C5 C8 C5 3.7(10) 10_655 10_655
Ru1 C5 C8 C5 -90.7(7) . 10_655
N1 Ru2 C11A C15A 129.1(7) 10_655 .
C13B Ru2 C11A C15A -96.6(7) . .
C14B Ru2 C11A C15A -53.4(7) . .
C13A Ru2 C11A C15A -77.9(7) . .
C14A Ru2 C11A C15A -35.5(6) . .
C15B Ru2 C11A C15A -14.9(6) . .
C12A Ru2 C11A C15A -115.4(9) . .
C1 Ru2 C11A C15A 149.9(6) 10_655 .
C12B Ru2 C11A C15A -131.9(12) . .
C11B Ru2 C11A C15A 20(2) . .
N1 Ru2 C11A C12A -115.5(7) 10_655 .
C13B Ru2 C11A C12A 18.8(6) . .
C14B Ru2 C11A C12A 62.0(7) . .
C13A Ru2 C11A C12A 37.5(7) . .
C14A Ru2 C11A C12A 79.9(8) . .
C15B Ru2 C11A C12A 100.5(9) . .
C1 Ru2 C11A C12A -94.7(7) 10_655 .
C15A Ru2 C11A C12A 115.4(9) . .
C12B Ru2 C11A C12A -16.5(8) . .
C11B Ru2 C11A C12A 135(3) . .
N1 Ru2 C11A C16A 8.8(12) 10_655 .
C13B Ru2 C11A C16A 143.2(14) . .
C14B Ru2 C11A C16A -173.6(13) . .
C13A Ru2 C11A C16A 161.8(14) . .
C14A Ru2 C11A C16A -155.7(14) . .
C15B Ru2 C11A C16A -135.1(15) . .
C12A Ru2 C11A C16A 124.4(16) . .
C1 Ru2 C11A C16A 29.7(13) 10_655 .
C15A Ru2 C11A C16A -120.2(15) . .
C12B Ru2 C11A C16A 107.9(17) . .
C11B Ru2 C11A C16A -100(3) . .
C15A C11A C12A C13A -0.1(13) . .
C16A C11A C12A C13A 176.2(12) . .
Ru2 C11A C12A C13A -61.9(8) . .
C15A C11A C12A C17A -171.9(11) . .
C16A C11A C12A C17A 4(2) . .
Ru2 C11A C12A C17A 126.4(12) . .
C15A C11A C12A Ru2 61.7(7) . .
C16A C11A C12A Ru2 -121.9(13) . .
N1 Ru2 C12A C13A -174.2(7) 10_655 .
C13B Ru2 C12A C13A -18.8(9) . .
C14B Ru2 C12A C13A 21.9(6) . .
C14A Ru2 C12A C13A 37.7(6) . .
C15B Ru2 C12A C13A 64.1(7) . .
C1 Ru2 C12A C13A -137.6(6) 10_655 .
C15A Ru2 C12A C13A 79.7(7) . .
C12B Ru2 C12A C13A 150(2) . .
C11A Ru2 C12A C13A 118.1(10) . .
C11B Ru2 C12A C13A 106.5(9) . .
N1 Ru2 C12A C11A 67.6(7) 10_655 .
C13B Ru2 C12A C11A -136.9(14) . .
C14B Ru2 C12A C11A -96.3(8) . .
C13A Ru2 C12A C11A -118.1(10) . .
C14A Ru2 C12A C11A -80.4(7) . .
C15B Ru2 C12A C11A -54.1(7) . .
C1 Ru2 C12A C11A 104.3(7) 10_655 .
C15A Ru2 C12A C11A -38.4(7) . .
C12B Ru2 C12A C11A 32.2(17) . .
C11B Ru2 C12A C11A -11.6(7) . .
N1 Ru2 C12A C17A -47.1(14) 10_655 .
C13B Ru2 C12A C17A 108.3(19) . .
C14B Ru2 C12A C17A 149.0(16) . .
C13A Ru2 C12A C17A 127.1(17) . .
C14A Ru2 C12A C17A 164.9(15) . .
C15B Ru2 C12A C17A -168.8(16) . .
C1 Ru2 C12A C17A -10.5(15) 10_655 .
C15A Ru2 C12A C17A -153.2(15) . .
C12B Ru2 C12A C17A -83(2) . .
C11A Ru2 C12A C17A -114.8(17) . .
C11B Ru2 C12A C17A -126.3(16) . .
C11A C12A C13A C14A 1.2(13) . .
C17A C12A C13A C14A 171.7(13) . .
Ru2 C12A C13A C14A -62.2(7) . .
C11A C12A C13A C18A -172.2(12) . .
C17A C12A C13A C18A -2(2) . .
Ru2 C12A C13A C18A 124.4(12) . .
C11A C12A C13A Ru2 63.4(8) . .
C17A C12A C13A Ru2 -126.0(14) . .
N1 Ru2 C13A C14A 125.9(7) 10_655 .
C13B Ru2 C13A C14A 141.8(17) . .
C14B Ru2 C13A C14A -10.4(10) . .
C15B Ru2 C13A C14A 25.1(6) . .
C12A Ru2 C13A C14A 116.9(9) . .
C1 Ru2 C13A C14A -177.3(6) 10_655 .
C15A Ru2 C13A C14A 37.6(6) . .
C12B Ru2 C13A C14A 108.0(8) . .
C11A Ru2 C13A C14A 79.8(7) . .
C11B Ru2 C13A C14A 66.7(7) . .
N1 Ru2 C13A C12A 8.9(10) 10_655 .
C13B Ru2 C13A C12A 24.8(13) . .
C14B Ru2 C13A C12A -127.3(14) . .
C14A Ru2 C13A C12A -116.9(9) . .
C15B Ru2 C13A C12A -91.8(8) . .
C1 Ru2 C13A C12A 65.8(9) 10_655 .
C15A Ru2 C13A C12A -79.3(7) . .
C12B Ru2 C13A C12A -8.9(7) . .
C11A Ru2 C13A C12A -37.1(7) . .
C11B Ru2 C13A C12A -50.2(7) . .
N1 Ru2 C13A C18A -108.7(12) 10_655 .
C13B Ru2 C13A C18A -92.8(19) . .
C14B Ru2 C13A C18A 115.0(19) . .
C14A Ru2 C13A C18A 125.4(15) . .
C15B Ru2 C13A C18A 150.5(15) . .
C12A Ru2 C13A C18A -117.7(15) . .
C1 Ru2 C13A C18A -51.9(15) 10_655 .
C15A Ru2 C13A C18A 163.0(14) . .
C12B Ru2 C13A C18A -126.6(14) . .
C11A Ru2 C13A C18A -154.8(14) . .
C11B Ru2 C13A C18A -167.9(14) . .
C12A C13A C14A C15A -1.8(12) . .
C18A C13A C14A C15A 171.1(12) . .
Ru2 C13A C14A C15A -64.0(7) . .
C12A C13A C14A C19A -175.9(10) . .
C18A C13A C14A C19A -3.0(19) . .
Ru2 C13A C14A C19A 121.9(10) . .
C12A C13A C14A Ru2 62.2(8) . .
C18A C13A C14A Ru2 -124.9(13) . .
N1 Ru2 C14A C15A 6.5(11) 10_655 .
C13B Ru2 C14A C15A 102.8(7) . .
C14B Ru2 C14A C15A 130.6(18) . .
C13A Ru2 C14A C15A 116.5(9) . .
C15B Ru2 C14A C15A -4.7(10) . .
C12A Ru2 C14A C15A 78.4(7) . .
C1 Ru2 C14A C15A 138(4) 10_655 .
C12B Ru2 C14A C15A 64.6(6) . .
C11A Ru2 C14A C15A 35.8(6) . .
C11B Ru2 C14A C15A 24.0(6) . .
N1 Ru2 C14A C13A -110.0(9) 10_655 .
C13B Ru2 C14A C13A -13.6(6) . .
C14B Ru2 C14A C13A 14.1(14) . .
C15B Ru2 C14A C13A -121.1(13) . .
C12A Ru2 C14A C13A -38.1(7) . .
C1 Ru2 C14A C13A 22(4) 10_655 .
C15A Ru2 C14A C13A -116.5(9) . .
C12B Ru2 C14A C13A -51.9(6) . .
C11A Ru2 C14A C13A -80.7(7) . .
C11B Ru2 C14A C13A -92.5(8) . .
N1 Ru2 C14A C19A 131.1(10) 10_655 .
C13B Ru2 C14A C19A -132.6(13) . .
C14B Ru2 C14A C19A -105(2) . .
C13A Ru2 C14A C19A -119.0(13) . .
C15B Ru2 C14A C19A 119.9(17) . .
C12A Ru2 C14A C19A -157.1(12) . .
C1 Ru2 C14A C19A -97(4) 10_655 .
C15A Ru2 C14A C19A 124.6(14) . .
C12B Ru2 C14A C19A -170.9(12) . .
C11A Ru2 C14A C19A 160.4(12) . .
C11B Ru2 C14A C19A 148.5(13) . .
C13A C14A C15A C11A 1.8(12) . .
C19A C14A C15A C11A 175.6(11) . .
Ru2 C14A C15A C11A -61.0(8) . .
C13A C14A C15A C20A -175.3(10) . .
C19A C14A C15A C20A -1.4(17) . .
Ru2 C14A C15A C20A 122.0(10) . .
C13A C14A C15A Ru2 62.7(7) . .
C19A C14A C15A Ru2 -123.4(11) . .
C12A C11A C15A C14A -1.0(12) . .
C16A C11A C15A C14A -177.6(11) . .
Ru2 C11A C15A C14A 59.7(7) . .
C12A C11A C15A C20A 175.8(11) . .
C16A C11A C15A C20A -0.8(19) . .
Ru2 C11A C15A C20A -123.5(11) . .
C12A C11A C15A Ru2 -60.7(8) . .
C16A C11A C15A Ru2 122.7(12) . .
N1 Ru2 C15A C14A -176.2(6) 10_655 .
C13B Ru2 C15A C14A -56.8(7) . .
C14B Ru2 C15A C14A -16.4(6) . .
C13A Ru2 C15A C14A -38.3(6) . .
C15B Ru2 C15A C14A 7.7(17) . .
C12A Ru2 C15A C14A -81.7(7) . .
C1 Ru2 C15A C14A -174.1(6) 10_655 .
C12B Ru2 C15A C14A -97.3(7) . .
C11A Ru2 C15A C14A -120.6(9) . .
C11B Ru2 C15A C14A -129.9(12) . .
N1 Ru2 C15A C11A -55.7(7) 10_655 .
C13B Ru2 C15A C11A 63.8(7) . .
C14B Ru2 C15A C11A 104.2(8) . .
C13A Ru2 C15A C11A 82.2(7) . .
C14A Ru2 C15A C11A 120.6(9) . .
C15B Ru2 C15A C11A 128(2) . .
C12A Ru2 C15A C11A 38.8(7) . .
C1 Ru2 C15A C11A -53.5(9) 10_655 .
C12B Ru2 C15A C11A 23.3(6) . .
C11B Ru2 C15A C11A -9.3(10) . .
N1 Ru2 C15A C20A 69.4(11) 10_655 .
C13B Ru2 C15A C20A -171.2(12) . .
C14B Ru2 C15A C20A -130.8(13) . .
C13A Ru2 C15A C20A -152.7(12) . .
C14A Ru2 C15A C20A -114.4(13) . .
C15B Ru2 C15A C20A -107(2) . .
C12A Ru2 C15A C20A 163.8(13) . .
C1 Ru2 C15A C20A 71.5(12) 10_655 .
C12B Ru2 C15A C20A 148.3(12) . .
C11A Ru2 C15A C20A 125.0(14) . .
C11B Ru2 C15A C20A 115.7(16) . .
N1 Ru2 C11B C15B 152.5(8) 10_655 .
C13B Ru2 C11B C15B -79.4(8) . .
C14B Ru2 C11B C15B -35.7(7) . .
C13A Ru2 C11B C15B -60.2(7) . .
C14A Ru2 C11B C15B -18.1(7) . .
C12A Ru2 C11B C15B -100.7(9) . .
C1 Ru2 C11B C15B 167.3(7) 10_655 .
C15A Ru2 C11B C15B 15.3(8) . .
C12B Ru2 C11B C15B -116.4(10) . .
C11A Ru2 C11B C15B -137(3) . .
N1 Ru2 C11B C12B -91.1(7) 10_655 .
C13B Ru2 C11B C12B 37.0(6) . .
C14B Ru2 C11B C12B 80.7(7) . .
C13A Ru2 C11B C12B 56.2(7) . .
C14A Ru2 C11B C12B 98.3(8) . .
C15B Ru2 C11B C12B 116.4(10) . .
C12A Ru2 C11B C12B 15.7(6) . .
C1 Ru2 C11B C12B -76.2(7) 10_655 .
C15A Ru2 C11B C12B 131.8(12) . .
C11A Ru2 C11B C12B -20(2) . .
N1 Ru2 C11B C16B 21.7(12) 10_655 .
C13B Ru2 C11B C16B 149.7(14) . .
C14B Ru2 C11B C16B -166.5(14) . .
C13A Ru2 C11B C16B 168.9(14) . .
C14A Ru2 C11B C16B -148.9(14) . .
C15B Ru2 C11B C16B -130.8(17) . .
C12A Ru2 C11B C16B 128.5(15) . .
C1 Ru2 C11B C16B 36.5(14) 10_655 .
C15A Ru2 C11B C16B -115.5(18) . .
C12B Ru2 C11B C16B 112.7(15) . .
C11A Ru2 C11B C16B 92(3) . .
C15B C11B C12B C13B -0.2(13) . .
C16B C11B C12B C13B 179.2(11) . .
Ru2 C11B C12B C13B -60.2(7) . .
C15B C11B C12B C17B -174.8(11) . .
C16B C11B C12B C17B 4.6(18) . .
Ru2 C11B C12B C17B 125.2(11) . .
C15B C11B C12B Ru2 60.0(8) . .
C16B C11B C12B Ru2 -120.6(12) . .
N1 Ru2 C12B C13B -152.7(7) 10_655 .
C14B Ru2 C12B C13B 38.1(7) . .
C13A Ru2 C12B C13B 16.2(6) . .
C14A Ru2 C12B C13B 54.7(7) . .
C15B Ru2 C12B C13B 79.4(7) . .
C12A Ru2 C12B C13B -7.1(17) . .
C1 Ru2 C12B C13B -120.2(6) 10_655 .
C15A Ru2 C12B C13B 94.5(7) . .
C11A Ru2 C12B C13B 126.7(12) . .
C11B Ru2 C12B C13B 117.4(9) . .
N1 Ru2 C12B C11B 89.9(7) 10_655 .
C13B Ru2 C12B C11B -117.4(9) . .
C14B Ru2 C12B C11B -79.3(8) . .
C13A Ru2 C12B C11B -101.3(8) . .
C14A Ru2 C12B C11B -62.7(7) . .
C15B Ru2 C12B C11B -38.0(7) . .
C12A Ru2 C12B C11B -125(2) . .
C1 Ru2 C12B C11B 122.3(7) 10_655 .
C15A Ru2 C12B C11B -22.9(6) . .
C11A Ru2 C12B C11B 9.2(10) . .
N1 Ru2 C12B C17B -32.2(11) 10_655 .
C13B Ru2 C12B C17B 120.5(14) . .
C14B Ru2 C12B C17B 158.6(13) . .
C13A Ru2 C12B C17B 136.7(13) . .
C14A Ru2 C12B C17B 175.3(12) . .
C15B Ru2 C12B C17B -160.1(13) . .
C12A Ru2 C12B C17B 113(2) . .
C1 Ru2 C12B C17B 0.3(12) 10_655 .
C15A Ru2 C12B C17B -145.0(13) . .
C11A Ru2 C12B C17B -112.8(16) . .
C11B Ru2 C12B C17B -122.1(15) . .
C11B C12B C13B C14B -0.4(12) . .
C17B C12B C13B C14B 174.2(11) . .
Ru2 C12B C13B C14B -62.0(8) . .
C11B C12B C13B C18B -172.5(12) . .
C17B C12B C13B C18B 2.1(19) . .
Ru2 C12B C13B C18B 125.9(12) . .
C11B C12B C13B Ru2 61.7(8) . .
C17B C12B C13B Ru2 -123.7(11) . .
N1 Ru2 C13B C12B 33.5(8) 10_655 .
C14B Ru2 C13B C12B -118.0(9) . .
C13A Ru2 C13B C12B -134.5(17) . .
C14A Ru2 C13B C12B -106.0(7) . .
C15B Ru2 C13B C12B -80.6(7) . .
C12A Ru2 C13B C12B 4.4(11) . .
C1 Ru2 C13B C12B 77.5(7) 10_655 .
C15A Ru2 C13B C12B -66.5(6) . .
C11A Ru2 C13B C12B -25.8(6) . .
C11B Ru2 C13B C12B -37.9(6) . .
N1 Ru2 C13B C14B 151.5(7) 10_655 .
C13A Ru2 C13B C14B -16.5(13) . .
C14A Ru2 C13B C14B 12.1(6) . .
C15B Ru2 C13B C14B 37.4(7) . .
C12A Ru2 C13B C14B 122.4(13) . .
C1 Ru2 C13B C14B -164.5(6) 10_655 .
C15A Ru2 C13B C14B 51.5(7) . .
C12B Ru2 C13B C14B 118.0(9) . .
C11A Ru2 C13B C14B 92.3(8) . .
C11B Ru2 C13B C14B 80.1(7) . .
N1 Ru2 C13B C18B -90.0(12) 10_655 .
C14B Ru2 C13B C18B 118.5(15) . .
C13A Ru2 C13B C18B 102.0(19) . .
C14A Ru2 C13B C18B 130.5(14) . .
C15B Ru2 C13B C18B 155.9(14) . .
C12A Ru2 C13B C18B -119.1(18) . .
C1 Ru2 C13B C18B -46.0(13) 10_655 .
C15A Ru2 C13B C18B 170.0(13) . .
C12B Ru2 C13B C18B -123.5(14) . .
C11A Ru2 C13B C18B -149.3(14) . .
C11B Ru2 C13B C18B -161.4(13) . .
C12B C13B C14B C15B 0.8(13) . .
C18B C13B C14B C15B 173.1(12) . .
Ru2 C13B C14B C15B -63.2(8) . .
C12B C13B C14B C19B -172.6(12) . .
C18B C13B C14B C19B -0.3(19) . .
Ru2 C13B C14B C19B 123.4(13) . .
C12B C13B C14B Ru2 64.0(8) . .
C18B C13B C14B Ru2 -123.7(12) . .
N1 Ru2 C14B C15B 55.0(13) 10_655 .
C13B Ru2 C14B C15B 115.8(10) . .
C13A Ru2 C14B C15B 128.9(14) . .
C14A Ru2 C14B C15B -27.9(14) . .
C12A Ru2 C14B C15B 91.6(8) . .
C1 Ru2 C14B C15B 154.0(10) 10_655 .
C15A Ru2 C14B C15B 9.4(7) . .
C12B Ru2 C14B C15B 79.4(8) . .
C11A Ru2 C14B C15B 49.7(7) . .
C11B Ru2 C14B C15B 36.7(7) . .
N1 Ru2 C14B C13B -60.9(12) 10_655 .
C13A Ru2 C14B C13B 13.1(10) . .
C14A Ru2 C14B C13B -143.7(19) . .
C15B Ru2 C14B C13B -115.8(10) . .
C12A Ru2 C14B C13B -24.3(6) . .
C1 Ru2 C14B C13B 38.1(14) 10_655 .
C15A Ru2 C14B C13B -106.4(8) . .
C12B Ru2 C14B C13B -36.5(6) . .
C11A Ru2 C14B C13B -66.2(7) . .
C11B Ru2 C14B C13B -79.2(7) . .
N1 Ru2 C14B C19B 179.4(11) 10_655 .
C13B Ru2 C14B C19B -119.7(16) . .
C13A Ru2 C14B C19B -106.7(19) . .
C14A Ru2 C14B C19B 97(2) . .
C15B Ru2 C14B C19B 124.4(16) . .
C12A Ru2 C14B C19B -144.0(15) . .
C1 Ru2 C14B C19B -81.6(17) 10_655 .
C15A Ru2 C14B C19B 133.9(15) . .
C12B Ru2 C14B C19B -156.2(14) . .
C11A Ru2 C14B C19B 174.1(14) . .
C11B Ru2 C14B C19B 161.1(15) . .
C13B C14B C15B C11B -0.9(14) . .
C19B C14B C15B C11B 172.2(13) . .
Ru2 C14B C15B C11B -63.3(9) . .
C13B C14B C15B C20B -177.6(13) . .
C19B C14B C15B C20B -4(2) . .
Ru2 C14B C15B C20B 120.0(14) . .
C13B C14B C15B Ru2 62.4(8) . .
C19B C14B C15B Ru2 -124.5(14) . .
C12B C11B C15B C14B 0.7(14) . .
C16B C11B C15B C14B -178.6(14) . .
Ru2 C11B C15B C14B 62.0(9) . .
C12B C11B C15B C20B 177.5(12) . .
C16B C11B C15B C20B -2(2) . .
Ru2 C11B C15B C20B -121.2(13) . .
C12B C11B C15B Ru2 -61.3(8) . .
C16B C11B C15B Ru2 119.5(16) . .
N1 Ru2 C15B C14B -153.4(7) 10_655 .
C13B Ru2 C15B C14B -39.4(7) . .
C13A Ru2 C15B C14B -21.7(7) . .
C14A Ru2 C15B C14B 19.3(9) . .
C12A Ru2 C15B C14B -65.6(8) . .
C1 Ru2 C15B C14B -151.9(10) 10_655 .
C15A Ru2 C15B C14B -149(2) . .
C12B Ru2 C15B C14B -81.3(8) . .
C11A Ru2 C15B C14B -108.3(9) . .
C11B Ru2 C15B C14B -119.6(11) . .
N1 Ru2 C15B C11B -33.8(9) 10_655 .
C13B Ru2 C15B C11B 80.2(8) . .
C14B Ru2 C15B C11B 119.6(11) . .
C13A Ru2 C15B C11B 97.9(9) . .
C14A Ru2 C15B C11B 138.9(15) . .
C12A Ru2 C15B C11B 54.0(8) . .
C1 Ru2 C15B C11B -32.3(16) 10_655 .
C15A Ru2 C15B C11B -29.3(17) . .
C12B Ru2 C15B C11B 38.2(7) . .
C11A Ru2 C15B C11B 11.3(7) . .
N1 Ru2 C15B C20B 84.6(14) 10_655 .
C13B Ru2 C15B C20B -161.4(16) . .
C14B Ru2 C15B C20B -122.0(17) . .
C13A Ru2 C15B C20B -143.6(16) . .
C14A Ru2 C15B C20B -102.7(19) . .
C12A Ru2 C15B C20B 172.4(16) . .
C1 Ru2 C15B C20B 86.1(18) 10_655 .
C15A Ru2 C15B C20B 89(2) . .
C12B Ru2 C15B C20B 156.7(16) . .
C11A Ru2 C15B C20B 129.7(17) . .
C11B Ru2 C15B C20B 118.4(17) . .
